data_1008507
loop_
_publ_author_name
'Muller, J'
'Collomb, A'
'Fournier, T'
'Harrowfield, I'
'Samaras, D'

_publ_section_title
;
Composition and structure of some (Ba~1-p~Sr~p~)Zn Fe~6~O~11~Y-type
hexagonal ferrites
;
_journal_coden_ASTM JMMMDC
_journal_name_full 'Journal of Magnetism and Magnetic Materials'
_journal_page_first 305
_journal_page_last 313
_journal_paper_doi 10.1016/0304-8853(91)90143-X
_journal_volume 102
_journal_year 1991
_chemical_formula_structural '(Ba.49 Sr.47) Zn.84 Fe6.13 O11'
_chemical_formula_sum 'Ba0.49 Fe6.13 O11 Sr0.47 Zn0.84'
_chemical_name_systematic
;
Barium strontium zinc iron(III) oxide (.49/.47/.84/6.13/11)
;
_space_group_IT_number 166
_symmetry_cell_setting trigonal
_symmetry_space_group_name_Hall '-R 3 2"'
_symmetry_space_group_name_H-M 'R -3 m :H'
_cell_angle_alpha 90
_cell_angle_beta 90
_cell_angle_gamma 120
_cell_formula_units_Z 6
_cell_length_a 5.8629(1)
_cell_length_b 5.8629(1)
_cell_length_c 43.464(2)
_cell_volume 1293.9
_refine_ls_R_factor_all 0.023
_cod_original_sg_symbol_H-M 'R -3 m H'
_cod_original_formula_sum 'Ba.49 Fe6.13 O11 Sr.47 Zn.84'
_cod_database_code 1008507

loop_
_symmetry_equiv_pos_as_xyz
x,y,z
-y,x-y,z
y-x,-x,z
-y,-x,z
x,x-y,z
y-x,y,z
-x,-y,-z
y,y-x,-z
x-y,x,-z
y,x,-z
-x,y-x,-z
x-y,-y,-z
1/3+x,2/3+y,2/3+z
2/3+x,1/3+y,1/3+z
1/3-y,2/3+x-y,2/3+z
2/3-y,1/3+x-y,1/3+z
1/3-x+y,2/3-x,2/3+z
2/3-x+y,1/3-x,1/3+z
1/3-y,2/3-x,2/3+z
2/3-y,1/3-x,1/3+z
1/3+x,2/3+x-y,2/3+z
2/3+x,1/3+x-y,1/3+z
1/3-x+y,2/3+y,2/3+z
2/3-x+y,1/3+y,1/3+z
1/3-x,2/3-y,2/3-z
2/3-x,1/3-y,1/3-z
1/3+y,2/3-x+y,2/3-z
2/3+y,1/3-x+y,1/3-z
1/3+x-y,2/3+x,2/3-z
2/3+x-y,1/3+x,1/3-z
1/3+y,2/3+x,2/3-z
2/3+y,1/3+x,1/3-z
1/3-x,2/3-x+y,2/3-z
2/3-x,1/3-x+y,1/3-z
1/3+x-y,2/3-y,2/3-z
2/3+x-y,1/3-y,1/3-z

loop_
_atom_site_label
_atom_site_type_symbol
_atom_site_symmetry_multiplicity
_atom_site_Wyckoff_symbol
_atom_site_fract_x
_atom_site_fract_y
_atom_site_fract_z
_atom_site_occupancy
_atom_site_attached_hydrogens
_atom_site_calc_flag
Ba1 Ba2+ 6 c 0. 0. 0.29905(1) 0.49(1) 0 d
Sr1 Sr2+ 6 c 0. 0. 0.29905(1) 0.47(1) 0 d
Zn1 Zn2+ 6 c 0. 0. 0.37553(2) 0.15(1) 0 d
Fe1 Fe3+ 6 c 0. 0. 0.37553(2) 0.83(1) 0 d
Zn2 Zn2+ 6 c 0. 0. 0.15229(1) 0.69(1) 0 d
Fe2 Fe3+ 6 c 0. 0. 0.15229(1) 0.30(1) 0 d
Fe3 Fe3+ 6 c 0. 0. 0.06501(2) 1. 0 d
Fe4 Fe3+ 3 b 0. 0. 0.5 1. 0 d
Fe5 Fe3+ 18 h 0.50320(5) 0.49680(5) 0.10953(1) 1. 0 d
Fe6 Fe3+ 3 a 0. 0. 0. 1. 0 d
O1 O2- 6 c 0. 0. 0.41912(8) 1. 0 d
O2 O2- 6 c 0. 0. 0.19768(9) 1. 0 d
O3 O2- 18 h 0.15684(30) -0.15684(30) 0.02905(5) 1. 0 d
O4 O2- 18 h 0.82930(24) 0.17070(24) 0.08449(4) 1. 0 d
O5 O2- 18 h 0.17977(23) -0.17977(23) 0.13766(4) 1. 0 d

loop_
_atom_type_symbol
_atom_type_oxidation_number
Ba2+ 2.000
Sr2+ 2.000
Zn2+ 2.000
Fe3+ 3.000
O2- -2.000
